data_2010332
loop_
_publ_author_name
'Zvargulis, Evan S.'
'Hambley, Trevor W.'

_publ_section_title
;
 Redetermination of the structure of
 <i>N</i>-carbamyl-<small>D</small>,<small>L</small>-aspartic acid
;
_journal_issue 12
_journal_name_full 'Acta Crystallographica Section C'
_journal_page_first 2058
_journal_page_last 2060
_journal_paper_doi 10.1107/S0108270194006852
_journal_volume 50
_journal_year 1994
_chemical_formula_moiety 'C5 H8 N2 O5'
_chemical_formula_sum 'C5 H8 N2 O5'
_chemical_formula_weight 176.13
_space_group_IT_number 2
_symmetry_cell_setting triclinic
_symmetry_space_group_name_Hall '-P 1'
_symmetry_space_group_name_H-M 'P -1'
_atom_type_scat_source 'SHELX76 (Sheldrick, 1976)'
_cell_angle_alpha 72.27(2)
_cell_angle_beta 80.82(3)
_cell_angle_gamma 76.23(2)
_cell_formula_units_Z 2
_cell_length_a 6.443(2)
_cell_length_b 7.476(2)
_cell_length_c 8.058(3)
_cell_measurement_reflns_used 25
_cell_measurement_temperature 294
_cell_measurement_theta_max 12
_cell_measurement_theta_min 8
_cell_volume 357.5(2)
_diffrn_measurement_device 'Enraf-Nonius CAD-4'
_diffrn_measurement_method \w/2\q
_diffrn_radiation_type MoK\a
_diffrn_radiation_wavelength 0.71069
_diffrn_reflns_av_R_equivalents 0.018
_diffrn_reflns_limit_h_max 10
_diffrn_reflns_limit_h_min -10
_diffrn_reflns_limit_k_max 12
_diffrn_reflns_limit_k_min -12
_diffrn_reflns_limit_l_max 16
_diffrn_reflns_limit_l_min 0
_diffrn_reflns_number 1348
_diffrn_reflns_theta_max 25
_diffrn_standards_decay_% <1
_diffrn_standards_interval_time 60
_diffrn_standards_number 3
_exptl_absorpt_coefficient_mu 1.40
_exptl_absorpt_correction_type none
_exptl_crystal_colour colourless
_exptl_crystal_density_diffrn 1.635
_exptl_crystal_description 'triangular plates'
_exptl_crystal_size_max 0.12
_exptl_crystal_size_mid 0.11
_exptl_crystal_size_min 0.10
_refine_diff_density_max 0.20
_refine_diff_density_min -0.17
_refine_ls_goodness_of_fit_obs 4.88
_refine_ls_hydrogen_treatment refall
_refine_ls_number_parameters 142
_refine_ls_number_reflns 1141
_refine_ls_R_factor_obs 0.030
_refine_ls_shift/esd_max 0.01
_refine_ls_structure_factor_coef F
_refine_ls_weighting_details 'w = 4.62/[\s^2^(F~o~) + 0.00018F~o~^2^]'
_refine_ls_weighting_scheme calc
_refine_ls_wR_factor_obs 0.043
_reflns_number_observed 1141
_reflns_number_total 1212
_reflns_observed_criterion I>2.5\s(I)
_cod_data_source_file oh1065.cif
_cod_data_source_block oh1065_structure_1_of_1
_cod_depositor_comments
;
  Adding _atom_site_type_symbol tag in order to prevent confusion
  of H and Ho atoms.

  Andrius Merkys
  2014-06-05

The following automatic conversions were performed:

'_refine_ls_weighting_scheme' value 'w = 4.62/[\s^2^(F~o~) +
0.00018F~o~^2^]' was changed to 'calc'. New tag
'_refine_ls_weighting_details' was created. The value of the new tag
was set to 'w = 4.62/[\s^2^(F~o~) + 0.00018F~o~^2^]'.

Automatic conversion script
Id: cif_fix_values 3143 2015-03-26 13:38:13Z robertas 
;
_cod_original_cell_volume 357.50(10)
_cod_database_code 2010332

loop_
_symmetry_equiv_pos_as_xyz
x,y,z
-x,-y,-z

loop_
_atom_site_type_symbol
_atom_site_label
_atom_site_fract_x
_atom_site_fract_y
_atom_site_fract_z
C C(1) .3036(2) .3502(2) .2914(2)
C C(2) .3155(2) .5610(2) .2333(2)
C C(3) .1632(2) .6782(2) .0922(2)
C C(4) -.0667(2) .6786(2) .1626(2)
C C(5) .3043(2) .7979(2) .3887(2)
O O(1) .3615(2) .2707(2) .16240(10)
O O(2) .2490(2) .26730(10) .44010(10)
O O(3) -.1363(2) .53340(10) .23390(10)
O O(4) -.1865(2) .8513(2) .1405(2)
O O(5) .3954(2) .90050(10) .25710(10)
N N(1) .2684(2) .6299(2) .3871(2)
N N(2) .2402(2) .8508(2) .5364(2)
H H(2) .462(2) .568(2) .186(2)
H H(3A) .186(2) .806(2) .046(2)
H H(3B) .188(2) .619(2) -.005(2)
H HO(1) .360(3) .146(3) .201(3)
H HO(4) -.315(3) .841(3) .184(3)
H HN(1) .225(3) .559(3) .476(2)
H HN(2A) .161(3) .787(3) .618(3)
H HN(2B) .246(3) .965(3) .529(2)

loop_
_geom_angle_atom_site_label_1
_geom_angle_atom_site_label_2
_geom_angle_atom_site_label_3
_geom_angle
_geom_angle_publ_flag
O(1) C(1) C(2) 112.00(10) yes
O(2) C(1) O(1) 124.80(10) yes
N(1) C(2) C(1) 107.60(10) yes
C(4) C(3) C(2) 111.20(10) yes
O(4) C(4) C(3) 113.50(10) yes
N(1) C(5) O(5) 121.00(10) yes
N(2) C(5) N(1) 117.10(10) yes
O(2) C(1) C(2) 123.20(10) yes
C(3) C(2) C(1) 112.10(10) yes
N(1) C(2) C(3) 111.90(10) yes
O(3) C(4) C(3) 123.50(10) yes
O(4) C(4) O(3) 123.00(10) yes
N(2) C(5) O(5) 121.90(10) yes
C(5) N(1) C(2) 123.10(10) yes

loop_
_geom_bond_atom_site_label_1
_geom_bond_atom_site_label_2
_geom_bond_site_symmetry_1
_geom_bond_site_symmetry_2
_geom_bond_distance
_geom_bond_publ_flag
C(2) C(1) . . 1.518(2) yes
O(2) C(1) . . 1.208(2) yes
N(1) C(2) . . 1.446(2) yes
O(3) C(4) . . 1.217(2) yes
O(5) C(5) . . 1.257(2) yes
N(2) C(5) . . 1.340(2) yes
O(1) C(1) . . 1.312(2) yes
C(3) C(2) . . 1.537(2) yes
C(4) C(3) . . 1.499(2) yes
O(4) C(4) . . 1.313(2) yes
N(1) C(5) . . 1.334(2) yes
